data_9005009
loop_
_publ_author_name
'Dal Negro, A.'
'Manoli, S.'
'Secco, L.'
'Piccirillo, E. M.'

_publ_section_title
;
 Megacrystic clinopyroxenes from Victoria (Australia):
 Crystal chemical comparisons of pyroxenes from high and low pressure regimes
 Sample: Bu-14
;
_journal_name_full 'European Journal of Mineralogy'
_journal_page_first 105
_journal_page_last 121
_journal_paper_doi 10.1127/ejm/01/1/0105
_journal_volume 1
_journal_year 1989
_chemical_compound_source 'Victoria, Australia'
_chemical_formula_sum 'Al0.323 Ca0.661 Cr0.005 Fe0.206 Mg0.771 Mn0.001 Na0.153 O6 Si1.851 Ti0.029'
_chemical_name_mineral Diopside
_space_group_IT_number 15
_symmetry_space_group_name_Hall '-C 2yc'
_symmetry_space_group_name_H-M 'C 1 2/c 1'
_cell_angle_alpha 90
_cell_angle_beta 106.57
_cell_angle_gamma 90
_cell_length_a 9.700
_cell_length_b 8.858
_cell_length_c 5.272
_cell_formula_units_Z 4
_cell_volume 434.172
_database_code_amcsd 0006354
_exptl_crystal_density_diffrn 3.345
_cod_original_formula_sum 'Ca.661 Na.153 Fe.206 Mg.771 Mn.001 Al.323 Ti.029 Cr.005 Si1.851 O6'
_cod_database_code 9005009

loop_
_space_group_symop_operation_xyz
x,y,z
1/2+x,1/2+y,z
x,-y,1/2+z
1/2+x,1/2-y,1/2+z
-x,y,1/2-z
1/2-x,1/2+y,1/2-z
-x,-y,-z
1/2-x,1/2-y,-z

loop_
_atom_site_label
_atom_site_fract_x
_atom_site_fract_y
_atom_site_fract_z
_atom_site_occupancy
_atom_site_U_iso_or_equiv
CaM2 0.00000 0.29820 0.25000 0.66100 0.01444
NaM2 0.00000 0.29820 0.25000 0.15300 0.01444
FeM2 0.00000 0.29820 0.25000 0.09200 0.01444
MgM2 0.00000 0.29820 0.25000 0.09300 0.01444
MnM2 0.00000 0.29820 0.25000 0.00100 0.01444
AlM1 0.00000 0.90640 0.25000 0.17400 0.00963
FeM1 0.00000 0.90640 0.25000 0.11400 0.00963
MgM1 0.00000 0.90640 0.25000 0.67800 0.00963
TiM1 0.00000 0.90640 0.25000 0.02900 0.00963
CrM1 0.00000 0.90640 0.25000 0.00500 0.00963
SiT 0.28860 0.09270 0.23200 0.92550 0.00950
AlT 0.28860 0.09270 0.23200 0.07450 0.00950
O1 0.11450 0.08560 0.13890 1.00000 0.01216
O2 0.36310 0.25240 0.32190 1.00000 0.01621
O3 0.35190 0.01790 -0.00140 1.00000 0.01305

loop_
_cod_related_entry_id
_cod_related_entry_database
_cod_related_entry_code
1 AMCSD 0006354
